data_2017948
loop_
_publ_author_name
'Nichol, Gary S.'
'Clegg, William'

_publ_section_title
;
 1-(2-Cyclohex-2-enylpropionyl)-3-methylurea,
 2-ethyl-5-methylhexanamide and 2-ethylpentanamide: three products of
 barbiturate decomposition
;
_journal_coeditor_code SK3397
_journal_issue 1
_journal_name_full 'Acta Crystallographica Section C'
_journal_page_first o13
_journal_page_last o17
_journal_paper_doi 10.1107/S0108270110049322
_journal_volume 67
_journal_year 2011
_chemical_formula_iupac 'C11 H18 N2 O2'
_chemical_formula_moiety 'C11 H18 N2 O2'
_chemical_formula_sum 'C11 H18 N2 O2'
_chemical_formula_weight 210.27
_chemical_name_systematic
;
1-(2-Cyclohex-2-enylpropionyl)-3-methylurea
;
_space_group_IT_number 14
_symmetry_cell_setting monoclinic
_symmetry_space_group_name_Hall '-P 2ybc'
_symmetry_space_group_name_H-M 'P 1 21/c 1'
_atom_sites_solution_hydrogens geom
_atom_sites_solution_primary direct
_atom_sites_solution_secondary difmap
_audit_creation_method SHELXL-97
_cell_angle_alpha 90.00
_cell_angle_beta 92.52(3)
_cell_angle_gamma 90.00
_cell_formula_units_Z 8
_cell_length_a 10.108(2)
_cell_length_b 21.824(4)
_cell_length_c 10.393(2)
_cell_measurement_reflns_used 28727
_cell_measurement_temperature 120(2)
_cell_measurement_theta_max 27.48
_cell_measurement_theta_min 2.91
_cell_volume 2290.4(8)
_computing_cell_refinement 'DENZO (Otwinowski & Minor, 1997)'
_computing_data_collection 'COLLECT (Nonius, 1998)'
_computing_data_reduction 'DENZO and SCALEPACK (Otwinowski & Minor, 1997)'
_computing_molecular_graphics
;
DIAMOND (Brandenburg & Putz, 1999) and
Mercury (Macrae <i>et al.</i>, 2008)
;
_computing_publication_material 'SHELXTL (Sheldrick, 2008), publCIF (Westrip, 2010) and local programs'
_computing_structure_refinement 'SHELXTL (Sheldrick, 2008)'
_computing_structure_solution 'SHELXTL (Sheldrick, 2008)'
_diffrn_ambient_temperature 120(2)
_diffrn_measured_fraction_theta_full 0.998
_diffrn_measured_fraction_theta_max 0.998
_diffrn_measurement_device_type 'Nonius KappaCCD'
_diffrn_measurement_method '\f and \w scans'
_diffrn_radiation_monochromator 'mirror optics'
_diffrn_radiation_source 'Enraf--Nonius FR591 rotating anode'
_diffrn_radiation_type MoK\a
_diffrn_radiation_wavelength 0.71073
_diffrn_reflns_av_R_equivalents 0.1097
_diffrn_reflns_av_sigmaI/netI 0.0432
_diffrn_reflns_limit_h_max 12
_diffrn_reflns_limit_h_min -11
_diffrn_reflns_limit_k_max 25
_diffrn_reflns_limit_k_min -25
_diffrn_reflns_limit_l_max 12
_diffrn_reflns_limit_l_min -12
_diffrn_reflns_number 37076
_diffrn_reflns_theta_full 25.00
_diffrn_reflns_theta_max 25.00
_diffrn_reflns_theta_min 3.02
_exptl_absorpt_coefficient_mu 0.085
_exptl_absorpt_correction_T_max 0.998
_exptl_absorpt_correction_T_min 0.970
_exptl_absorpt_correction_type multi-scan
_exptl_absorpt_process_details '(SORTAV; Blessing, 1995)'
_exptl_crystal_colour colourless
_exptl_crystal_density_diffrn 1.220
_exptl_crystal_density_method 'not measured'
_exptl_crystal_description slab
_exptl_crystal_F_000 912
_exptl_crystal_size_max 0.36
_exptl_crystal_size_mid 0.08
_exptl_crystal_size_min 0.03
_refine_diff_density_max 0.259
_refine_diff_density_min -0.231
_refine_ls_extinction_coef 0.0065(10)
_refine_ls_extinction_expression Fc^*^=kFc[1+0.001xFc^2^\l^3^/sin(2\q)]^-1/4^
_refine_ls_extinction_method 'SHELXTL (Sheldrick, 2008)'
_refine_ls_goodness_of_fit_ref 1.086
_refine_ls_hydrogen_treatment mixed
_refine_ls_matrix_type full
_refine_ls_number_parameters 292
_refine_ls_number_reflns 4030
_refine_ls_number_restraints 0
_refine_ls_restrained_S_all 1.086
_refine_ls_R_factor_all 0.0774
_refine_ls_R_factor_gt 0.0578
_refine_ls_shift/su_max 0.000
_refine_ls_shift/su_mean 0.000
_refine_ls_structure_factor_coef Fsqd
_refine_ls_weighting_details 'calc w=1/[\s^2^(Fo^2^)+(0.0417P)^2^+2.3454P] where P=(Fo^2^+2Fc^2^)/3'
_refine_ls_weighting_scheme calc
_refine_ls_wR_factor_gt 0.1305
_refine_ls_wR_factor_ref 0.1401
_reflns_number_gt 3184
_reflns_number_total 4030
_reflns_threshold_expression I>2\s(I)
_cod_data_source_file sk3397.cif
_cod_data_source_block I
_cod_original_sg_symbol_H-M 'P 21/c'
_cod_database_code 2017948
_cod_database_fobs_code 2017948

loop_
_symmetry_equiv_pos_as_xyz
'x, y, z'
'-x, y+1/2, -z+1/2'
'-x, -y, -z'
'x, -y-1/2, z-1/2'

loop_
_atom_site_type_symbol
_atom_site_label
_atom_site_fract_x
_atom_site_fract_y
_atom_site_fract_z
_atom_site_U_iso_or_equiv
_atom_site_adp_type
_atom_site_calc_flag
_atom_site_refinement_flags
_atom_site_occupancy
_atom_site_disorder_assembly
_atom_site_disorder_group
O O1 0.69715(16) 0.09347(8) 0.21980(16) 0.0295(4) Uani d . 1 . .
O O2 1.01230(16) 0.08578(8) 0.48868(16) 0.0291(4) Uani d . 1 . .
N N1 0.9204(2) 0.10154(9) 0.2397(2) 0.0250(5) Uani d . 1 . .
H H1N 0.991(3) 0.0993(13) 0.285(3) 0.036(8) Uiso d . 1 . .
N N2 0.7945(2) 0.08685(10) 0.41984(19) 0.0252(5) Uani d . 1 . .
H H2N 0.706(3) 0.0865(11) 0.455(2) 0.022(6) Uiso d . 1 . .
C C1 0.9357(3) 0.10554(13) 0.1019(2) 0.0336(6) Uani d . 1 . .
H H1A 0.9042 0.0675 0.0607 0.050 Uiso calc R 1 . .
H H1B 1.0294 0.1116 0.0847 0.050 Uiso calc R 1 . .
H H1C 0.8839 0.1402 0.0670 0.050 Uiso calc R 1 . .
C C2 0.8019(2) 0.09416(10) 0.2862(2) 0.0223(5) Uani d . 1 . .
C C3 0.8949(2) 0.08320(11) 0.5123(2) 0.0230(5) Uani d . 1 . .
C C4 0.8442(2) 0.07506(11) 0.6467(2) 0.0237(5) Uani d . 1 . .
H H4 0.7728 0.0433 0.6417 0.028 Uiso calc R 1 . .
C C5 0.9531(3) 0.05215(12) 0.7400(2) 0.0301(6) Uani d . 1 . .
H H5A 0.9920 0.0147 0.7057 0.045 Uiso calc R 1 . .
H H5B 0.9158 0.0433 0.8234 0.045 Uiso calc R 1 . .
H H5C 1.0218 0.0836 0.7509 0.045 Uiso calc R 1 . .
C C6 0.7837(2) 0.13424(11) 0.6959(2) 0.0234(5) Uani d . 1 . .
C C7 0.8264(3) 0.18926(12) 0.6624(2) 0.0319(6) Uani d . 1 . .
H H7 0.8920 0.1914 0.5998 0.038 Uiso calc R 1 . .
C C8 0.7779(3) 0.24788(13) 0.7169(3) 0.0412(7) Uani d . 1 . .
H H8A 0.7228 0.2695 0.6502 0.049 Uiso calc R 1 . .
H H8B 0.8547 0.2743 0.7407 0.049 Uiso calc R 1 . .
C C9 0.6967(3) 0.23779(13) 0.8350(3) 0.0462(8) Uani d . 1 . .
H H9A 0.7568 0.2291 0.9107 0.055 Uiso calc R 1 . .
H H9B 0.6462 0.2755 0.8532 0.055 Uiso calc R 1 . .
C C10 0.6028(3) 0.18529(13) 0.8137(3) 0.0423(7) Uani d . 1 . .
H H10A 0.5422 0.1943 0.7386 0.051 Uiso calc R 1 . .
H H10B 0.5486 0.1805 0.8901 0.051 Uiso calc R 1 . .
C C11 0.6762(3) 0.12600(12) 0.7900(2) 0.0307(6) Uani d . 1 . .
H H11A 0.7158 0.1107 0.8727 0.037 Uiso calc R 1 . .
H H11B 0.6126 0.0948 0.7562 0.037 Uiso calc R 1 . .
O O51 0.54140(16) 0.07316(9) 0.51051(16) 0.0313(4) Uani d . 1 . .
O O52 0.21841(16) 0.08453(9) 0.25643(16) 0.0334(5) Uani d . 1 . .
N N51 0.3185(2) 0.07093(9) 0.49911(19) 0.0240(5) Uani d . 1 . .
H H51N 0.242(3) 0.0764(13) 0.452(3) 0.037(8) Uiso d . 1 . .
N N52 0.4386(2) 0.08232(10) 0.31293(19) 0.0251(5) Uani d . 1 . .
H H52N 0.519(3) 0.0840(10) 0.281(2) 0.016(6) Uiso d . 1 . .
C C51 0.3115(2) 0.06391(13) 0.6379(2) 0.0297(6) Uani d . 1 . .
H H51A 0.3630 0.0279 0.6662 0.045 Uiso calc R 1 . .
H H51B 0.2190 0.0585 0.6600 0.045 Uiso calc R 1 . .
H H51C 0.3478 0.1006 0.6810 0.045 Uiso calc R 1 . .
C C52 0.4347(2) 0.07512(11) 0.4482(2) 0.0240(5) Uani d . 1 . .
C C53 0.3351(2) 0.08618(11) 0.2261(2) 0.0240(5) Uani d . 1 . .
C C54 0.3714(2) 0.09137(11) 0.0854(2) 0.0258(6) Uani d . 1 . .
H H54 0.4700 0.0947 0.0832 0.031 Uiso calc R 1 . .
C C55 0.3297(3) 0.03268(12) 0.0171(3) 0.0348(6) Uani d . 1 . .
H H55A 0.2335 0.0277 0.0206 0.052 Uiso calc R 1 . .
H H55B 0.3742 -0.0022 0.0595 0.052 Uiso calc R 1 . .
H H55C 0.3542 0.0347 -0.0730 0.052 Uiso calc R 1 . .
C C56 0.3120(2) 0.14977(11) 0.0299(2) 0.0227(5) Uani d . 1 . .
C C57 0.2223(2) 0.15041(12) -0.0672(2) 0.0275(6) Uani d . 1 . .
H H57 0.1974 0.1123 -0.1052 0.033 Uiso calc R 1 . .
C C58 0.1577(3) 0.20738(13) -0.1208(3) 0.0376(7) Uani d . 1 . .
H H58A 0.0613 0.2002 -0.1334 0.045 Uiso calc R 1 . .
H H58B 0.1933 0.2164 -0.2059 0.045 Uiso calc R 1 . .
C C59 0.1809(3) 0.26257(14) -0.0323(3) 0.0459(8) Uani d . 1 . .
H H59A 0.1575 0.3007 -0.0797 0.055 Uiso calc R 1 . .
H H59B 0.1235 0.2594 0.0422 0.055 Uiso calc R 1 . .
C C60 0.3254(3) 0.26508(13) 0.0150(3) 0.0415(7) Uani d . 1 . .
H H60A 0.3405 0.3020 0.0691 0.050 Uiso calc R 1 . .
H H60B 0.3827 0.2680 -0.0596 0.050 Uiso calc R 1 . .
C C61 0.3614(3) 0.20780(12) 0.0933(2) 0.0311(6) Uani d . 1 . .
H H61A 0.4589 0.2055 0.1061 0.037 Uiso calc R 1 . .
H H61B 0.3235 0.2113 0.1793 0.037 Uiso calc R 1 . .

loop_
_atom_site_aniso_label
_atom_site_aniso_U_11
_atom_site_aniso_U_22
_atom_site_aniso_U_33
_atom_site_aniso_U_12
_atom_site_aniso_U_13
_atom_site_aniso_U_23
O1 0.0206(9) 0.0437(11) 0.0241(9) -0.0017(7) -0.0019(7) 0.0017(8)
O2 0.0222(9) 0.0392(11) 0.0258(9) -0.0002(7) 0.0001(7) -0.0006(8)
N1 0.0207(11) 0.0309(12) 0.0232(11) 0.0009(9) -0.0010(9) 0.0007(9)
N2 0.0200(11) 0.0339(12) 0.0215(11) 0.0005(9) -0.0005(8) 0.0001(9)
C1 0.0283(14) 0.0502(18) 0.0223(13) 0.0011(12) 0.0024(10) 0.0032(12)
C2 0.0231(13) 0.0191(12) 0.0247(13) 0.0011(9) 0.0003(10) -0.0007(10)
C3 0.0213(13) 0.0212(12) 0.0264(13) -0.0002(10) -0.0002(10) -0.0015(10)
C4 0.0226(12) 0.0256(13) 0.0226(13) -0.0004(10) -0.0006(9) -0.0007(10)
C5 0.0326(14) 0.0320(15) 0.0254(13) 0.0057(11) -0.0018(11) 0.0008(11)
C6 0.0212(12) 0.0267(13) 0.0219(12) 0.0023(10) -0.0035(9) 0.0016(10)
C7 0.0311(14) 0.0351(16) 0.0296(14) -0.0008(11) 0.0023(11) -0.0011(12)
C8 0.0531(18) 0.0292(15) 0.0418(17) -0.0005(13) 0.0074(13) -0.0029(13)
C9 0.068(2) 0.0331(17) 0.0384(17) 0.0066(15) 0.0127(15) -0.0071(13)
C10 0.0441(17) 0.0416(17) 0.0427(17) 0.0090(13) 0.0182(13) -0.0006(14)
C11 0.0316(14) 0.0317(15) 0.0288(14) 0.0014(11) 0.0024(11) 0.0006(11)
O51 0.0188(9) 0.0511(12) 0.0236(9) -0.0018(8) -0.0021(7) 0.0022(8)
O52 0.0199(9) 0.0530(12) 0.0270(10) -0.0007(8) -0.0008(7) 0.0057(8)
N51 0.0192(11) 0.0333(12) 0.0195(10) 0.0004(9) -0.0004(8) -0.0009(9)
N52 0.0222(11) 0.0314(12) 0.0216(11) 0.0002(9) 0.0001(9) 0.0023(9)
C51 0.0261(13) 0.0400(16) 0.0232(13) -0.0011(11) 0.0033(10) -0.0001(11)
C52 0.0239(13) 0.0233(13) 0.0246(13) -0.0001(10) 0.0006(10) 0.0008(10)
C53 0.0251(13) 0.0222(13) 0.0246(13) 0.0003(10) -0.0013(10) 0.0028(10)
C54 0.0244(13) 0.0299(14) 0.0228(12) 0.0006(10) -0.0007(10) 0.0018(10)
C55 0.0445(16) 0.0302(15) 0.0294(14) 0.0023(12) -0.0003(12) 0.0001(12)
C56 0.0230(12) 0.0265(13) 0.0188(12) -0.0011(10) 0.0032(9) 0.0019(10)
C57 0.0288(13) 0.0327(14) 0.0209(12) -0.0024(11) -0.0008(10) 0.0021(11)
C58 0.0343(15) 0.0445(17) 0.0334(15) 0.0026(12) -0.0030(12) 0.0114(13)
C59 0.0521(19) 0.0385(17) 0.0471(18) 0.0163(14) 0.0019(14) 0.0090(14)
C60 0.0521(18) 0.0263(15) 0.0459(17) -0.0015(13) -0.0008(14) -0.0020(13)
C61 0.0361(15) 0.0302(15) 0.0267(14) -0.0024(11) -0.0018(11) -0.0031(11)

loop_
_atom_type_symbol
_atom_type_description
_atom_type_scat_dispersion_real
_atom_type_scat_dispersion_imag
_atom_type_scat_source
C C 0.0033 0.0016 'International Tables Vol C Tables 4.2.6.8 and 6.1.1.4'
H H 0.0000 0.0000 'International Tables Vol C Tables 4.2.6.8 and 6.1.1.4'
N N 0.0061 0.0033 'International Tables Vol C Tables 4.2.6.8 and 6.1.1.4'
O O 0.0106 0.0060 'International Tables Vol C Tables 4.2.6.8 and 6.1.1.4'

loop_
_geom_angle_atom_site_label_1
_geom_angle_atom_site_label_2
_geom_angle_atom_site_label_3
_geom_angle_site_symmetry_1
_geom_angle_site_symmetry_3
_geom_angle
_geom_angle_publ_flag
H1N N1 C1 . . 116(2) ?
H1N N1 C2 . . 123(2) ?
C1 N1 C2 . . 120.4(2) ?
H2N N2 C2 . . 117.4(14) ?
H2N N2 C3 . . 113.4(14) ?
C2 N2 C3 . . 129.2(2) ?
N1 C1 H1A . . 109.5 ?
N1 C1 H1B . . 109.5 ?
N1 C1 H1C . . 109.5 ?
H1A C1 H1B . . 109.5 ?
H1A C1 H1C . . 109.5 ?
H1B C1 H1C . . 109.5 ?
O1 C2 N1 . . 124.3(2) ?
O1 C2 N2 . . 118.0(2) ?
N1 C2 N2 . . 117.6(2) ?
O2 C3 N2 . . 123.5(2) ?
O2 C3 C4 . . 124.0(2) ?
N2 C3 C4 . . 112.5(2) ?
C3 C4 H4 . . 107.8 ?
C3 C4 C5 . . 111.1(2) ?
C3 C4 C6 . . 111.42(19) ?
H4 C4 C5 . . 107.8 ?
H4 C4 C6 . . 107.8 ?
C5 C4 C6 . . 110.75(19) ?
C4 C5 H5A . . 109.5 ?
C4 C5 H5B . . 109.5 ?
C4 C5 H5C . . 109.5 ?
H5A C5 H5B . . 109.5 ?
H5A C5 H5C . . 109.5 ?
H5B C5 H5C . . 109.5 ?
C4 C6 C7 . . 122.6(2) ?
C4 C6 C11 . . 115.3(2) ?
C7 C6 C11 . . 122.1(2) ?
C6 C7 H7 . . 118.0 ?
C6 C7 C8 . . 124.1(2) ?
H7 C7 C8 . . 118.0 ?
C7 C8 H8A . . 109.1 ?
C7 C8 H8B . . 109.1 ?
C7 C8 C9 . . 112.4(2) ?
H8A C8 H8B . . 107.9 ?
H8A C8 C9 . . 109.1 ?
H8B C8 C9 . . 109.1 ?
C8 C9 H9A . . 109.5 ?
C8 C9 H9B . . 109.5 ?
C8 C9 C10 . . 110.6(2) ?
H9A C9 H9B . . 108.1 ?
H9A C9 C10 . . 109.5 ?
H9B C9 C10 . . 109.5 ?
C9 C10 H10A . . 109.4 ?
C9 C10 H10B . . 109.4 ?
C9 C10 C11 . . 111.4(2) ?
H10A C10 H10B . . 108.0 ?
H10A C10 C11 . . 109.4 ?
H10B C10 C11 . . 109.4 ?
C6 C11 C10 . . 112.1(2) ?
C6 C11 H11A . . 109.2 ?
C6 C11 H11B . . 109.2 ?
C10 C11 H11A . . 109.2 ?
C10 C11 H11B . . 109.2 ?
H11A C11 H11B . . 107.9 ?
H51N N51 C51 . . 118.4(18) ?
H51N N51 C52 . . 121.9(18) ?
C51 N51 C52 . . 119.3(2) ?
H52N N52 C52 . . 116.2(15) ?
H52N N52 C53 . . 115.9(15) ?
C52 N52 C53 . . 127.9(2) ?
N51 C51 H51A . . 109.5 ?
N51 C51 H51B . . 109.5 ?
N51 C51 H51C . . 109.5 ?
H51A C51 H51B . . 109.5 ?
H51A C51 H51C . . 109.5 ?
H51B C51 H51C . . 109.5 ?
O51 C52 N51 . . 124.3(2) ?
O51 C52 N52 . . 117.6(2) ?
N51 C52 N52 . . 118.2(2) ?
O52 C53 N52 . . 123.1(2) ?
O52 C53 C54 . . 121.3(2) ?
N52 C53 C54 . . 115.5(2) ?
C53 C54 H54 . . 108.0 ?
C53 C54 C55 . . 108.2(2) ?
C53 C54 C56 . . 108.62(19) ?
H54 C54 C55 . . 108.0 ?
H54 C54 C56 . . 108.0 ?
C55 C54 C56 . . 115.8(2) ?
C54 C55 H55A . . 109.5 ?
C54 C55 H55B . . 109.5 ?
C54 C55 H55C . . 109.5 ?
H55A C55 H55B . . 109.5 ?
H55A C55 H55C . . 109.5 ?
H55B C55 H55C . . 109.5 ?
C54 C56 C57 . . 123.1(2) ?
C54 C56 C61 . . 115.1(2) ?
C57 C56 C61 . . 121.9(2) ?
C56 C57 H57 . . 117.9 ?
C56 C57 C58 . . 124.3(2) ?
H57 C57 C58 . . 117.9 ?
C57 C58 H58A . . 109.2 ?
C57 C58 H58B . . 109.2 ?
C57 C58 C59 . . 112.2(2) ?
H58A C58 H58B . . 107.9 ?
H58A C58 C59 . . 109.2 ?
H58B C58 C59 . . 109.2 ?
C58 C59 H59A . . 109.6 ?
C58 C59 H59B . . 109.6 ?
C58 C59 C60 . . 110.1(2) ?
H59A C59 H59B . . 108.2 ?
H59A C59 C60 . . 109.6 ?
H59B C59 C60 . . 109.6 ?
C59 C60 H60A . . 109.6 ?
C59 C60 H60B . . 109.6 ?
C59 C60 C61 . . 110.3(2) ?
H60A C60 H60B . . 108.1 ?
H60A C60 C61 . . 109.6 ?
H60B C60 C61 . . 109.6 ?
C56 C61 C60 . . 112.9(2) ?
C56 C61 H61A . . 109.0 ?
C56 C61 H61B . . 109.0 ?
C60 C61 H61A . . 109.0 ?
C60 C61 H61B . . 109.0 ?
H61A C61 H61B . . 107.8 ?

loop_
_geom_bond_atom_site_label_1
_geom_bond_atom_site_label_2
_geom_bond_site_symmetry_2
_geom_bond_distance
_geom_bond_publ_flag
O1 C2 . 1.238(3) ?
O2 C3 . 1.224(3) ?
N1 H1N . 0.84(3) ?
N1 C1 . 1.451(3) ?
N1 C2 . 1.322(3) ?
N2 H2N . 0.98(3) ?
N2 C2 . 1.403(3) ?
N2 C3 . 1.369(3) ?
C1 H1A . 0.980 ?
C1 H1B . 0.980 ?
C1 H1C . 0.980 ?
C3 C4 . 1.519(3) ?
C4 H4 . 1.000 ?
C4 C5 . 1.519(3) ?
C4 C6 . 1.526(3) ?
C5 H5A . 0.980 ?
C5 H5B . 0.980 ?
C5 H5C . 0.980 ?
C6 C7 . 1.327(4) ?
C6 C11 . 1.505(3) ?
C7 H7 . 0.950 ?
C7 C8 . 1.491(4) ?
C8 H8A . 0.990 ?
C8 H8B . 0.990 ?
C8 C9 . 1.522(4) ?
C9 H9A . 0.990 ?
C9 H9B . 0.990 ?
C9 C10 . 1.499(4) ?
C10 H10A . 0.990 ?
C10 H10B . 0.990 ?
C10 C11 . 1.517(4) ?
C11 H11A . 0.990 ?
C11 H11B . 0.990 ?
O51 C52 . 1.234(3) ?
O52 C53 . 1.234(3) ?
N51 H51N . 0.90(3) ?
N51 C51 . 1.456(3) ?
N51 C52 . 1.313(3) ?
N52 H52N . 0.89(3) ?
N52 C52 . 1.417(3) ?
N52 C53 . 1.355(3) ?
C51 H51A . 0.980 ?
C51 H51B . 0.980 ?
C51 H51C . 0.980 ?
C53 C54 . 1.527(3) ?
C54 H54 . 1.000 ?
C54 C55 . 1.515(4) ?
C54 C56 . 1.513(3) ?
C55 H55A . 0.980 ?
C55 H55B . 0.980 ?
C55 H55C . 0.980 ?
C56 C57 . 1.326(3) ?
C56 C61 . 1.503(3) ?
C57 H57 . 0.950 ?
C57 C58 . 1.500(4) ?
C58 H58A . 0.990 ?
C58 H58B . 0.990 ?
C58 C59 . 1.527(4) ?
C59 H59A . 0.990 ?
C59 H59B . 0.990 ?
C59 C60 . 1.521(4) ?
C60 H60A . 0.990 ?
C60 H60B . 0.990 ?
C60 C61 . 1.527(4) ?
C61 H61A . 0.990 ?
C61 H61B . 0.990 ?

loop_
_geom_hbond_atom_site_label_D
_geom_hbond_atom_site_label_H
_geom_hbond_atom_site_label_A
_geom_hbond_site_symmetry_A
_geom_hbond_distance_DH
_geom_hbond_distance_HA
_geom_hbond_distance_DA
_geom_hbond_angle_DHA
_geom_hbond_publ_flag
N1 H1N O2 . 0.84(3) 2.14(3) 2.732(3) 127(3) y
N2 H2N O51 . 0.98(3) 1.81(3) 2.781(3) 171(2) y
N51 H51N O52 . 0.90(3) 2.04(3) 2.692(3) 128(2) y
N52 H52N O1 . 0.89(3) 1.95(3) 2.837(3) 175(2) y
N1 H1N O52 1_655 0.84(3) 2.35(3) 3.032(3) 139(3) y
N51 H51N O2 1_455 0.90(3) 2.38(3) 3.109(3) 138(2) y

loop_
_geom_torsion_atom_site_label_1
_geom_torsion_atom_site_label_2
_geom_torsion_atom_site_label_3
_geom_torsion_atom_site_label_4
_geom_torsion_site_symmetry_1
_geom_torsion_site_symmetry_2
_geom_torsion_site_symmetry_3
_geom_torsion_site_symmetry_4
_geom_torsion
_geom_torsion_publ_flag
C1 N1 C2 O1 . . . . -4.0(4) ?
C1 N1 C2 N2 . . . . 176.2(2) ?
C3 N2 C2 O1 . . . . 176.7(2) ?
C3 N2 C2 N1 . . . . -3.5(4) ?
C2 N2 C3 O2 . . . . -0.3(4) ?
C2 N2 C3 C4 . . . . -179.8(2) ?
O2 C3 C4 C5 . . . . -16.7(3) ?
O2 C3 C4 C6 . . . . 107.3(3) ?
N2 C3 C4 C5 . . . . 162.8(2) ?
N2 C3 C4 C6 . . . . -73.2(3) ?
C3 C4 C6 C7 . . . . -31.4(3) ?
C3 C4 C6 C11 . . . . 151.3(2) ?
C5 C4 C6 C7 . . . . 92.9(3) ?
C5 C4 C6 C11 . . . . -84.4(3) ?
C4 C6 C7 C8 . . . . -174.6(2) ?
C11 C6 C7 C8 . . . . 2.6(4) ?
C6 C7 C8 C9 . . . . 12.3(4) ?
C7 C8 C9 C10 . . . . -43.4(4) ?
C8 C9 C10 C11 . . . . 61.1(3) ?
C4 C6 C11 C10 . . . . -168.6(2) ?
C7 C6 C11 C10 . . . . 14.1(3) ?
C9 C10 C11 C6 . . . . -45.6(3) ?
C51 N51 C52 O51 . . . . 0.4(4) ?
C51 N51 C52 N52 . . . . -179.6(2) ?
C53 N52 C52 O51 . . . . -179.3(2) ?
C53 N52 C52 N51 . . . . 0.7(4) ?
C52 N52 C53 O52 . . . . 1.0(4) ?
C52 N52 C53 C54 . . . . -177.7(2) ?
O52 C53 C54 C55 . . . . -67.0(3) ?
O52 C53 C54 C56 . . . . 59.4(3) ?
N52 C53 C54 C55 . . . . 111.7(2) ?
N52 C53 C54 C56 . . . . -121.9(2) ?
C53 C54 C56 C57 . . . . -117.7(3) ?
C53 C54 C56 C61 . . . . 62.0(3) ?
C55 C54 C56 C57 . . . . 4.2(3) ?
C55 C54 C56 C61 . . . . -176.1(2) ?
C54 C56 C57 C58 . . . . 177.5(2) ?
C61 C56 C57 C58 . . . . -2.2(4) ?
C56 C57 C58 C59 . . . . -13.6(4) ?
C57 C58 C59 C60 . . . . 44.9(3) ?
C58 C59 C60 C61 . . . . -61.8(3) ?
C54 C56 C61 C60 . . . . 166.0(2) ?
C57 C56 C61 C60 . . . . -14.3(3) ?
C59 C60 C61 C56 . . . . 45.8(3) ?
